data_1555267
loop_
_publ_author_name
'Cui, Peng'
'McMahon, David P.'
'Spackman, Peter R.'
'Alston, Ben M.'
'Little, Marc A.'
'Day, Graeme M.'
'Cooper, Andrew I.'

_publ_section_title
;
 Mining predicted crystal structure landscapes with high throughput
 crystallisation: old molecules, new insights
;
_journal_issue 43
_journal_name_full 'Chemical Science'
_journal_page_first 9988
_journal_paper_doi 10.1039/C9SC02832C
_journal_volume 10
_journal_year 2019
_chemical_formula_moiety 'C9 H6 O6'
_chemical_formula_sum 'C9 H6 O6'
_chemical_formula_weight 210.14
_space_group_crystal_system monoclinic
_space_group_IT_number 12
_space_group_name_Hall '-C 2y'
_space_group_name_H-M_alt 'C 1 2/m 1'
_atom_sites_solution_hydrogens geom
_audit_creation_date 2018-05-21
_audit_creation_method
;
Olex2 1.2
(compiled 2018.05.18 svn.r3508 for OlexSys, GUI svn.r5497)
;
_audit_update_record
;
2019-05-10 deposited with the CCDC.	2019-08-20 downloaded from the CCDC.
;
_cell_angle_alpha 90
_cell_angle_beta 96.283(6)
_cell_angle_gamma 90
_cell_formula_units_Z 4
_cell_length_a 26.240(5)
_cell_length_b 16.529(3)
_cell_length_c 3.7452(7)
_cell_measurement_reflns_used 3253
_cell_measurement_temperature 350
_cell_measurement_theta_max 25.796
_cell_measurement_theta_min 2.465
_cell_volume 1614.6(5)
_computing_cell_refinement 'SAINT v7.68A (Bruker, 2009)'
_computing_data_collection 'CrystalClear-SM Expert 2.0 r7 (Rigaku, 2011)'
_computing_data_reduction 'SAINT v7.68A (Bruker, 2009)'
_computing_molecular_graphics 'Olex2 (Dolomanov et al., 2009)'
_computing_publication_material 'Olex2 (Dolomanov et al., 2009)'
_computing_structure_refinement 'XL (Sheldrick, 2008)'
_diffrn_ambient_temperature 350
_diffrn_detector CCD
_diffrn_detector_area_resol_mean 28.5714
_diffrn_detector_type 'Rigaku Saturn724+'
_diffrn_measured_fraction_theta_full 0.998
_diffrn_measured_fraction_theta_max 0.997
_diffrn_measurement_device 'AFC12 (Right): Kappa 3 circle'
_diffrn_measurement_device_type 'Rigaku Saturn724+ (2x2 bin mode)'
_diffrn_measurement_method 'profile data from \w-scans'
_diffrn_measurement_specimen_support 'Mitegen 50um'
_diffrn_radiation_collimation 0.3
_diffrn_radiation_monochromator Confocal
_diffrn_radiation_probe x-ray
_diffrn_radiation_type MoK\a
_diffrn_radiation_wavelength 0.71073
_diffrn_reflns_av_R_equivalents 0.0379
_diffrn_reflns_av_unetI/netI 0.0327
_diffrn_reflns_Laue_measured_fraction_full 0.998
_diffrn_reflns_Laue_measured_fraction_max 0.997
_diffrn_reflns_limit_h_max 31
_diffrn_reflns_limit_h_min -32
_diffrn_reflns_limit_k_max 20
_diffrn_reflns_limit_k_min -20
_diffrn_reflns_limit_l_max 3
_diffrn_reflns_limit_l_min -4
_diffrn_reflns_number 9783
_diffrn_reflns_point_group_measured_fraction_full 0.998
_diffrn_reflns_point_group_measured_fraction_max 0.997
_diffrn_reflns_theta_full 25.242
_diffrn_reflns_theta_max 26.472
_diffrn_reflns_theta_min 2.464
_diffrn_source 'Rotating Anode'
_diffrn_source_current 24.0
_diffrn_source_power 1.2
_diffrn_source_target Mo
_diffrn_source_type 'Rotating Anode'
_diffrn_source_voltage 50.0
_exptl_absorpt_coefficient_mu 0.075
_exptl_absorpt_correction_T_max 0.7454
_exptl_absorpt_correction_T_min 0.4607
_exptl_absorpt_correction_type multi-scan
_exptl_absorpt_process_details
'SADABS-2008/1 (Bruker,2008) was used for absorption correction. wR2(int) was 0.0824 before and 0.0597 after correction. The Ratio of minimum to maximum transmission is 0.6181. The \l/2 correction factor is 0.0015.'
_exptl_crystal_colour colourless
_exptl_crystal_colour_primary colourless
_exptl_crystal_density_diffrn 0.864
_exptl_crystal_description hexagonal
_exptl_crystal_F_000 432
_exptl_crystal_size_max 0.15
_exptl_crystal_size_mid 0.14
_exptl_crystal_size_min 0.09
_refine_diff_density_max 0.148
_refine_diff_density_min -0.158
_refine_diff_density_rms 0.026
_refine_ls_extinction_method none
_refine_ls_goodness_of_fit_ref 1.020
_refine_ls_hydrogen_treatment constr
_refine_ls_matrix_type full
_refine_ls_number_parameters 75
_refine_ls_number_reflns 1731
_refine_ls_number_restraints 0
_refine_ls_restrained_S_all 1.020
_refine_ls_R_factor_all 0.0622
_refine_ls_R_factor_gt 0.0423
_refine_ls_shift/su_max 0.000
_refine_ls_shift/su_mean 0.000
_refine_ls_structure_factor_coef Fsqd
_refine_ls_weighting_details 'w=1/[\s^2^(Fo^2^)+(0.0654P)^2^+0.2603P] where P=(Fo^2^+2Fc^2^)/3'
_refine_ls_weighting_scheme calc
_refine_ls_wR_factor_gt 0.1190
_refine_ls_wR_factor_ref 0.1342
_reflns_Friedel_coverage 0.000
_reflns_number_gt 1183
_reflns_number_total 1731
_reflns_threshold_expression 'I > 2\s(I)'
_cod_data_source_file c9sc02832c2.cif
_cod_data_source_block TMA_2-33_Pentane_Activated_C2c_350K_publ
_cod_database_code 1555267
_shelx_shelxl_version_number 2014/7
_shelx_space_group_comment
;
The symmetry employed for this shelxl refinement is uniquely defined
by the following loop, which should always be used as a source of
symmetry information in preference to the above space-group names.
They are only intended as comments.
;
_shelx_estimated_absorpt_t_max 0.993
_shelx_estimated_absorpt_t_min 0.989
_olex2_refinement_description
;
1. Fixed Uiso
 At 1.2 times of:
  All C(H) groups
 At 1.5 times of:
  All O(H) groups
2. Others
 Fixed Sof: H1(0.5)
3.a Aromatic/amide H refined with riding coordinates:
 C3(H3), C5(H5)
3.b Idealised tetrahedral OH refined as rotating group:
 O1(H1), O2(H2)
;
_olex2_submission_special_instructions 'No special instructions were received'

loop_
_space_group_symop_operation_xyz
'x, y, z'
'-x, y, -z'
'x+1/2, y+1/2, z'
'-x+1/2, y+1/2, -z'
'-x, -y, -z'
'x, -y, z'
'-x+1/2, -y+1/2, -z'
'x+1/2, -y+1/2, z'

loop_
_atom_site_label
_atom_site_type_symbol
_atom_site_fract_x
_atom_site_fract_y
_atom_site_fract_z
_atom_site_U_iso_or_equiv
_atom_site_adp_type
_atom_site_occupancy
_atom_site_site_symmetry_order
_atom_site_calc_flag
_atom_site_refinement_flags_posn
_atom_site_refinement_flags_adp
_atom_site_refinement_flags_occupancy
O1 O 0.45376(4) 0.56714(6) 0.8205(4) 0.0937(5) Uani 1 1 d . . .
H1 H 0.4837 0.5600 0.9032 0.141 Uiso 0.5 1 calc GR . .
O2 O 0.30475(4) 0.28517(6) 0.2582(4) 0.0960(4) Uani 1 1 d . . .
H2 H 0.2893 0.2462 0.1635 0.144 Uiso 1 1 calc GR . .
O3 O 0.23986(4) 0.35158(7) -0.0385(3) 0.0904(4) Uani 1 1 d . . .
C1 C 0.43317(7) 0.5000 0.7387(5) 0.0624(5) Uani 1 2 d S T P
C2 C 0.38097(7) 0.5000 0.5387(5) 0.0574(5) Uani 1 2 d S T P
C3 C 0.35674(5) 0.42702(8) 0.4468(4) 0.0602(4) Uani 1 1 d . . .
H3 H 0.3731 0.3783 0.5091 0.072 Uiso 1 1 calc R . .
C4 C 0.30778(5) 0.42719(8) 0.2608(4) 0.0590(4) Uani 1 1 d . . .
C5 C 0.28344(7) 0.5000 0.1686(5) 0.0597(5) Uani 1 2 d S T P
H5 H 0.2507 0.5000 0.0448 0.072 Uiso 1 2 calc RS T P
C6 C 0.28211(5) 0.34957(8) 0.1527(4) 0.0662(4) Uani 1 1 d . . .

loop_
_atom_site_aniso_label
_atom_site_aniso_U_11
_atom_site_aniso_U_22
_atom_site_aniso_U_33
_atom_site_aniso_U_23
_atom_site_aniso_U_13
_atom_site_aniso_U_12
O1 0.0638(7) 0.0787(8) 0.1280(11) -0.0011(6) -0.0373(7) -0.0084(5)
O2 0.0882(8) 0.0564(6) 0.1315(10) -0.0011(6) -0.0416(7) -0.0019(5)
O3 0.0746(7) 0.0678(7) 0.1175(9) -0.0018(6) -0.0405(6) -0.0080(5)
C1 0.0518(10) 0.0611(11) 0.0700(12) 0.000 -0.0120(9) 0.000
C2 0.0482(9) 0.0614(10) 0.0592(10) 0.000 -0.0094(8) 0.000
C3 0.0544(7) 0.0581(7) 0.0644(8) 0.0009(6) -0.0102(6) 0.0038(6)
C4 0.0544(7) 0.0577(8) 0.0613(8) -0.0011(6) -0.0101(6) -0.0025(6)
C5 0.0495(9) 0.0633(11) 0.0621(11) 0.000 -0.0128(8) 0.000
C6 0.0595(8) 0.0567(8) 0.0771(9) -0.0008(7) -0.0170(7) -0.0006(6)

loop_
_atom_type_symbol
_atom_type_description
_atom_type_scat_dispersion_real
_atom_type_scat_dispersion_imag
_atom_type_scat_source
C C 0.0033 0.0016 'International Tables Vol C Tables 4.2.6.8 and 6.1.1.4'
H H 0.0000 0.0000 'International Tables Vol C Tables 4.2.6.8 and 6.1.1.4'
O O 0.0106 0.0060 'International Tables Vol C Tables 4.2.6.8 and 6.1.1.4'

loop_
_geom_angle_atom_site_label_1
_geom_angle_atom_site_label_2
_geom_angle_atom_site_label_3
_geom_angle
_geom_angle_site_symmetry_1
_geom_angle_site_symmetry_3
C1 O1 H1 109.5 . .
C6 O2 H2 109.5 . .
O1 C1 O1 123.91(17) . 6_565
O1 C1 C2 118.04(9) 6_565 .
O1 C1 C2 118.04(9) . .
C3 C2 C1 119.74(8) . .
C3 C2 C1 119.74(8) 6_565 .
C3 C2 C3 120.52(16) 6_565 .
C2 C3 H3 120.2 . .
C2 C3 C4 119.63(13) . .
C4 C3 H3 120.2 . .
C3 C4 C6 120.06(12) . .
C5 C4 C3 120.00(13) . .
C5 C4 C6 119.92(12) . .
C4 C5 C4 120.22(16) . 6_565
C4 C5 H5 119.9 . .
C4 C5 H5 119.9 6_565 .
O2 C6 C4 117.38(12) . .
O3 C6 O2 123.95(13) . .
O3 C6 C4 118.66(11) . .

loop_
_geom_bond_atom_site_label_1
_geom_bond_atom_site_label_2
_geom_bond_distance
_geom_bond_site_symmetry_2
O1 H1 0.8200 .
O1 C1 1.2574(13) .
O2 H2 0.8200 .
O2 C6 1.2613(16) .
O3 C6 1.2528(16) .
C1 O1 1.2574(13) 6_565
C1 C2 1.487(2) .
C2 C3 1.3892(16) .
C2 C3 1.3892(16) 6_565
C3 H3 0.9300 .
C3 C4 1.3929(18) .
C4 C5 1.3882(15) .
C4 C6 1.4845(18) .
C5 C4 1.3882(16) 6_565
C5 H5 0.9300 .

loop_
_geom_hbond_atom_site_label_D
_geom_hbond_atom_site_label_H
_geom_hbond_atom_site_label_A
_geom_hbond_distance_DH
_geom_hbond_distance_HA
_geom_hbond_distance_DA
_geom_hbond_angle_DHA
_geom_hbond_site_symmetry_A
O1 H1 O1 0.82 1.85 2.642(2) 163.4 2_657
O2 H2 O3 0.82 1.83 2.6354(15) 168.0 7
